data_2239361
loop_
_publ_author_name
'Bakhouch, Mohamed'
'Al Houari, Ghali'
'El Yazidi, Mohamed'
'Saadi, Mohamed'
'El Ammari, Lahcen'

_publ_section_title
;
 Ethyl
 2-amino-4-(3-nitrophenyl)-4<i>H</i>-1-benzothieno[3,2-<i>b</i>]pyran-3-carboxylate
;
_journal_coeditor_code RZ5118
_journal_issue 5
_journal_name_full 'Acta Crystallographica Section E'
_journal_page_first o587
_journal_paper_doi 10.1107/S1600536814008538
_journal_volume 70
_journal_year 2014
_chemical_formula_iupac 'C20 H16 N2 O5 S'
_chemical_formula_moiety 'C20 H16 N2 O5 S'
_chemical_formula_sum 'C20 H16 N2 O5 S'
_chemical_formula_weight 396.41
_chemical_melting_point 493
_chemical_name_systematic
;Ethyl
2-amino-4-(3-nitrophenyl)-4<i>H</i>-1-benzothieno[3,2-<i>b</i>]pyran-3-carboxylate
;
_space_group_IT_number 2
_symmetry_cell_setting triclinic
_symmetry_space_group_name_Hall '-P 1'
_symmetry_space_group_name_H-M 'P -1'
_atom_sites_solution_hydrogens geom
_atom_sites_solution_primary direct
_atom_sites_solution_secondary difmap
_audit_creation_method SHELXL-97
_cell_angle_alpha 102.5050(10)
_cell_angle_beta 106.4930(10)
_cell_angle_gamma 94.8400(10)
_cell_formula_units_Z 2
_cell_length_a 8.3670(2)
_cell_length_b 9.4319(2)
_cell_length_c 12.8948(4)
_cell_measurement_reflns_used 4857
_cell_measurement_temperature 296(2)
_cell_measurement_theta_max 28.70
_cell_measurement_theta_min 2.45
_cell_volume 940.96(4)
_computing_cell_refinement 'SAINT (Bruker, 2009)'
_computing_data_collection 'APEX2 (Bruker, 2009)'
_computing_data_reduction 'SAINT (Bruker, 2009)'
_computing_molecular_graphics 'ORTEP-3 for Windows (Farrugia, 2012)'
_computing_publication_material 'PLATON (Spek, 2009) and publCIF (Westrip, 2010)'
_computing_structure_refinement 'SHELXL97 (Sheldrick, 2008)'
_computing_structure_solution 'SHELXS97 (Sheldrick, 2008)'
_diffrn_ambient_temperature 296(2)
_diffrn_measured_fraction_theta_full 0.998
_diffrn_measured_fraction_theta_max 0.998
_diffrn_measurement_device_type 'Bruker X8 APEX'
_diffrn_measurement_method '\f and \w scans'
_diffrn_radiation_monochromator graphite
_diffrn_radiation_source 'fine-focus sealed tube'
_diffrn_radiation_type MoK\a
_diffrn_radiation_wavelength 0.71073
_diffrn_reflns_av_R_equivalents 0.0245
_diffrn_reflns_av_sigmaI/netI 0.0200
_diffrn_reflns_limit_h_max 11
_diffrn_reflns_limit_h_min -11
_diffrn_reflns_limit_k_max 12
_diffrn_reflns_limit_k_min -12
_diffrn_reflns_limit_l_max 17
_diffrn_reflns_limit_l_min -17
_diffrn_reflns_number 20668
_diffrn_reflns_theta_full 28.70
_diffrn_reflns_theta_max 28.70
_diffrn_reflns_theta_min 2.45
_exptl_absorpt_coefficient_mu 0.207
_exptl_absorpt_correction_T_max 0.7461
_exptl_absorpt_correction_T_min 0.6729
_exptl_absorpt_correction_type multi-scan
_exptl_absorpt_process_details '(SADABS; Bruker, 2009)'
_exptl_crystal_colour colourless
_exptl_crystal_density_diffrn 1.399
_exptl_crystal_density_method 'not measured'
_exptl_crystal_description block
_exptl_crystal_F_000 412
_exptl_crystal_size_max 0.42
_exptl_crystal_size_mid 0.31
_exptl_crystal_size_min 0.26
_refine_diff_density_max 0.372
_refine_diff_density_min -0.254
_refine_ls_extinction_method none
_refine_ls_goodness_of_fit_ref 1.049
_refine_ls_hydrogen_treatment constr
_refine_ls_matrix_type full
_refine_ls_number_parameters 253
_refine_ls_number_reflns 4857
_refine_ls_number_restraints 0
_refine_ls_restrained_S_all 1.049
_refine_ls_R_factor_all 0.0542
_refine_ls_R_factor_gt 0.0436
_refine_ls_shift/su_max 0.001
_refine_ls_shift/su_mean 0.000
_refine_ls_structure_factor_coef Fsqd
_refine_ls_weighting_details 'calc w=1/[\s^2^(Fo^2^)+(0.0782P)^2^+0.1615P] where P=(Fo^2^+2Fc^2^)/3'
_refine_ls_weighting_scheme calc
_refine_ls_wR_factor_gt 0.1262
_refine_ls_wR_factor_ref 0.1365
_reflns_number_gt 3954
_reflns_number_total 4857
_reflns_threshold_expression I>2\s(I)
_cod_data_source_file rz5118sup1.cif
_cod_data_source_block I
_cod_database_code 2239361
_cod_database_fobs_code 2239361

loop_
_symmetry_equiv_pos_as_xyz
'x, y, z'
'-x, -y, -z'

loop_
_atom_site_type_symbol
_atom_site_label
_atom_site_fract_x
_atom_site_fract_y
_atom_site_fract_z
_atom_site_U_iso_or_equiv
_atom_site_adp_type
_atom_site_calc_flag
_atom_site_refinement_flags
_atom_site_occupancy
_atom_site_symmetry_multiplicity
C C1 1.03581(19) 0.74569(16) 0.51586(12) 0.0444(3) Uani d . 1 1
C C2 1.1714(2) 0.7184(2) 0.59752(14) 0.0572(4) Uani d . 1 1
H H2 1.1539 0.6646 0.6469 0.069 Uiso calc R 1 1
C C3 1.3318(2) 0.7739(2) 0.60256(14) 0.0596(4) Uani d . 1 1
H H3 1.4239 0.7566 0.6561 0.072 Uiso calc R 1 1
C C4 1.3590(2) 0.8552(2) 0.52938(14) 0.0553(4) Uani d . 1 1
H H4 1.4689 0.8908 0.5347 0.066 Uiso calc R 1 1
C C5 1.22638(19) 0.88383(17) 0.44927(13) 0.0472(3) Uani d . 1 1
H H5 1.2455 0.9388 0.4010 0.057 Uiso calc R 1 1
C C6 1.06239(17) 0.82841(14) 0.44214(11) 0.0388(3) Uani d . 1 1
C C7 0.90329(17) 0.83869(14) 0.36665(11) 0.0366(3) Uani d . 1 1
C C8 0.76677(17) 0.76734(14) 0.37893(11) 0.0373(3) Uani d . 1 1
C C9 0.59063(16) 0.75463(14) 0.30354(11) 0.0356(3) Uani d . 1 1
H H9 0.5205 0.7943 0.3487 0.043 Uiso calc R 1 1
C C10 0.59569(16) 0.84817(14) 0.22130(11) 0.0361(3) Uani d . 1 1
C C11 0.74244(17) 0.91953(14) 0.21693(11) 0.0371(3) Uani d . 1 1
C C12 0.43789(18) 0.86851(15) 0.14814(12) 0.0418(3) Uani d . 1 1
C C13 0.1380(2) 0.8102(3) 0.0990(2) 0.0859(7) Uani d . 1 1
H H13A 0.1389 0.8011 0.0228 0.103 Uiso calc R 1 1
H H13B 0.1031 0.9034 0.1248 0.103 Uiso calc R 1 1
C C14 0.0200(2) 0.6887(2) 0.1031(2) 0.0785(6) Uani d . 1 1
H H14A -0.0914 0.6910 0.0564 0.118 Uiso calc R 1 1
H H14B 0.0192 0.6988 0.1787 0.118 Uiso calc R 1 1
H H14C 0.0549 0.5969 0.0770 0.118 Uiso calc R 1 1
C C15 0.51766(16) 0.59335(14) 0.24462(11) 0.0363(3) Uani d . 1 1
C C16 0.5980(2) 0.50862(16) 0.17907(13) 0.0486(3) Uani d . 1 1
H H16 0.6969 0.5507 0.1710 0.058 Uiso calc R 1 1
C C17 0.5336(2) 0.36266(18) 0.12555(16) 0.0598(4) Uani d . 1 1
H H17 0.5895 0.3077 0.0820 0.072 Uiso calc R 1 1
C C18 0.3863(2) 0.29794(17) 0.13649(15) 0.0592(5) Uani d . 1 1
H H18 0.3414 0.2000 0.1008 0.071 Uiso calc R 1 1
C C19 0.30905(19) 0.38353(17) 0.20176(14) 0.0516(4) Uani d . 1 1
C C20 0.37110(17) 0.52953(16) 0.25679(12) 0.0439(3) Uani d . 1 1
H H20 0.3155 0.5835 0.3010 0.053 Uiso calc R 1 1
N N1 0.75846(17) 0.99963(14) 0.14576(11) 0.0500(3) Uani d . 1 1
H H1A 0.8569 1.0394 0.1494 0.060 Uiso calc R 1 1
H H1B 0.6704 1.0114 0.0963 0.060 Uiso calc R 1 1
N N2 0.1493(2) 0.3189(2) 0.21188(16) 0.0745(5) Uani d . 1 1
O O1 0.89774(12) 0.91629(11) 0.28705(8) 0.0435(2) Uani d . 1 1
O O2 0.41926(14) 0.93260(13) 0.07393(10) 0.0551(3) Uani d . 1 1
O O3 0.30471(13) 0.80479(15) 0.16981(11) 0.0597(3) Uani d . 1 1
O O4 0.0661(2) 0.3993(2) 0.2526(2) 0.1098(7) Uani d . 1 1
O O5 0.1064(2) 0.1868(2) 0.17700(19) 0.1165(7) Uani d . 1 1
S S1 0.82193(5) 0.68473(5) 0.48947(3) 0.05225(14) Uani d . 1 1

loop_
_atom_site_aniso_label
_atom_site_aniso_U_11
_atom_site_aniso_U_22
_atom_site_aniso_U_33
_atom_site_aniso_U_12
_atom_site_aniso_U_13
_atom_site_aniso_U_23
C1 0.0450(7) 0.0467(7) 0.0397(7) 0.0057(6) 0.0084(6) 0.0138(6)
C2 0.0577(10) 0.0676(10) 0.0468(8) 0.0126(8) 0.0067(7) 0.0273(7)
C3 0.0479(9) 0.0773(11) 0.0482(9) 0.0150(8) 0.0012(7) 0.0211(8)
C4 0.0391(8) 0.0712(10) 0.0487(9) 0.0056(7) 0.0063(6) 0.0119(7)
C5 0.0410(7) 0.0539(8) 0.0423(7) 0.0017(6) 0.0072(6) 0.0130(6)
C6 0.0404(7) 0.0371(6) 0.0342(6) 0.0037(5) 0.0068(5) 0.0064(5)
C7 0.0392(7) 0.0346(6) 0.0343(6) 0.0025(5) 0.0082(5) 0.0107(5)
C8 0.0394(7) 0.0373(6) 0.0343(6) 0.0030(5) 0.0083(5) 0.0126(5)
C9 0.0349(6) 0.0380(6) 0.0360(6) 0.0032(5) 0.0121(5) 0.0129(5)
C10 0.0377(7) 0.0355(6) 0.0373(6) 0.0054(5) 0.0113(5) 0.0139(5)
C11 0.0380(6) 0.0356(6) 0.0386(7) 0.0054(5) 0.0106(5) 0.0131(5)
C12 0.0388(7) 0.0452(7) 0.0477(8) 0.0116(5) 0.0156(6) 0.0197(6)
C13 0.0361(9) 0.1282(19) 0.1168(18) 0.0216(10) 0.0176(10) 0.0839(16)
C14 0.0483(10) 0.0803(13) 0.0881(15) 0.0057(9) 0.0018(10) 0.0096(11)
C15 0.0341(6) 0.0387(6) 0.0365(6) 0.0011(5) 0.0075(5) 0.0166(5)
C16 0.0476(8) 0.0441(7) 0.0552(9) 0.0014(6) 0.0198(7) 0.0119(6)
C17 0.0684(11) 0.0455(8) 0.0610(10) 0.0067(7) 0.0188(9) 0.0067(7)
C18 0.0655(10) 0.0412(7) 0.0560(9) -0.0078(7) -0.0024(8) 0.0160(7)
C19 0.0409(7) 0.0545(8) 0.0533(8) -0.0106(6) -0.0014(6) 0.0292(7)
C20 0.0358(7) 0.0509(7) 0.0467(8) -0.0001(6) 0.0094(6) 0.0228(6)
N1 0.0416(6) 0.0573(7) 0.0569(8) 0.0010(5) 0.0113(6) 0.0342(6)
N2 0.0517(9) 0.0814(11) 0.0832(11) -0.0221(8) 0.0030(8) 0.0424(9)
O1 0.0356(5) 0.0502(5) 0.0465(5) -0.0001(4) 0.0085(4) 0.0239(4)
O2 0.0458(6) 0.0699(7) 0.0608(7) 0.0148(5) 0.0145(5) 0.0404(6)
O3 0.0343(5) 0.0866(8) 0.0737(8) 0.0155(5) 0.0171(5) 0.0496(7)
O4 0.0650(10) 0.1204(15) 0.1621(19) -0.0096(10) 0.0533(12) 0.0581(14)
O5 0.0925(12) 0.0841(11) 0.1571(18) -0.0447(9) 0.0255(12) 0.0378(11)
S1 0.0472(2) 0.0633(3) 0.0485(2) -0.00050(17) 0.00801(16) 0.03121(18)

loop_
_atom_type_symbol
_atom_type_description
_atom_type_scat_dispersion_real
_atom_type_scat_dispersion_imag
_atom_type_scat_source
C C 0.0033 0.0016 'International Tables Vol C Tables 4.2.6.8 and 6.1.1.4'
H H 0.0000 0.0000 'International Tables Vol C Tables 4.2.6.8 and 6.1.1.4'
N N 0.0061 0.0033 'International Tables Vol C Tables 4.2.6.8 and 6.1.1.4'
O O 0.0106 0.0060 'International Tables Vol C Tables 4.2.6.8 and 6.1.1.4'
S S 0.1246 0.1234 'International Tables Vol C Tables 4.2.6.8 and 6.1.1.4'

loop_
_geom_angle_atom_site_label_1
_geom_angle_atom_site_label_2
_geom_angle_atom_site_label_3
_geom_angle
C2 C1 C6 120.99(15)
C2 C1 S1 127.04(13)
C6 C1 S1 111.96(11)
C3 C2 C1 117.84(16)
C3 C2 H2 121.1
C1 C2 H2 121.1
C2 C3 C4 121.46(15)
C2 C3 H3 119.3
C4 C3 H3 119.3
C5 C4 C3 121.21(16)
C5 C4 H4 119.4
C3 C4 H4 119.4
C4 C5 C6 118.47(15)
C4 C5 H5 120.8
C6 C5 H5 120.8
C5 C6 C1 120.03(13)
C5 C6 C7 130.31(13)
C1 C6 C7 109.65(12)
C8 C7 O1 124.23(12)
C8 C7 C6 115.68(12)
O1 C7 C6 120.09(11)
C7 C8 C9 124.19(12)
C7 C8 S1 111.37(10)
C9 C8 S1 124.38(10)
C8 C9 C10 107.83(10)
C8 C9 C15 110.43(11)
C10 C9 C15 112.40(10)
C8 C9 H9 108.7
C10 C9 H9 108.7
C15 C9 H9 108.7
C11 C10 C12 118.22(12)
C11 C10 C9 123.25(12)
C12 C10 C9 118.45(11)
N1 C11 O1 109.61(11)
N1 C11 C10 127.07(13)
O1 C11 C10 123.32(12)
O2 C12 O3 121.52(13)
O2 C12 C10 126.91(13)
O3 C12 C10 111.56(12)
O3 C13 C14 108.58(16)
O3 C13 H13A 110.0
C14 C13 H13A 110.0
O3 C13 H13B 110.0
C14 C13 H13B 110.0
H13A C13 H13B 108.4
C13 C14 H14A 109.5
C13 C14 H14B 109.5
H14A C14 H14B 109.5
C13 C14 H14C 109.5
H14A C14 H14C 109.5
H14B C14 H14C 109.5
C20 C15 C16 119.01(13)
C20 C15 C9 120.39(12)
C16 C15 C9 120.59(11)
C17 C16 C15 121.20(15)
C17 C16 H16 119.4
C15 C16 H16 119.4
C16 C17 C18 120.27(17)
C16 C17 H17 119.9
C18 C17 H17 119.9
C19 C18 C17 117.59(14)
C19 C18 H18 121.2
C17 C18 H18 121.2
C18 C19 C20 123.38(14)
C18 C19 N2 118.73(15)
C20 C19 N2 117.87(17)
C19 C20 C15 118.54(15)
C19 C20 H20 120.7
C15 C20 H20 120.7
C11 N1 H1A 120.0
C11 N1 H1B 120.0
H1A N1 H1B 120.0
O4 N2 O5 123.09(19)
O4 N2 C19 118.92(16)
O5 N2 C19 118.0(2)
C11 O1 C7 116.95(10)
C12 O3 C13 117.57(13)
C8 S1 C1 91.31(7)

loop_
_geom_bond_atom_site_label_1
_geom_bond_atom_site_label_2
_geom_bond_distance
C1 C2 1.396(2)
C1 C6 1.405(2)
C1 S1 1.7449(16)
C2 C3 1.377(3)
C2 H2 0.9300
C3 C4 1.392(3)
C3 H3 0.9300
C4 C5 1.376(2)
C4 H4 0.9300
C5 C6 1.397(2)
C5 H5 0.9300
C6 C7 1.4338(18)
C7 C8 1.3423(18)
C7 O1 1.3768(15)
C8 C9 1.4959(18)
C8 S1 1.7378(14)
C9 C10 1.5261(17)
C9 C15 1.5308(17)
C9 H9 0.9800
C10 C11 1.3712(18)
C10 C12 1.4436(19)
C11 N1 1.3356(17)
C11 O1 1.3633(16)
C12 O2 1.2195(17)
C12 O3 1.3482(17)
C13 O3 1.446(2)
C13 C14 1.469(3)
C13 H13A 0.9700
C13 H13B 0.9700
C14 H14A 0.9600
C14 H14B 0.9600
C14 H14C 0.9600
C15 C20 1.3843(18)
C15 C16 1.388(2)
C16 C17 1.383(2)
C16 H16 0.9300
C17 C18 1.386(3)
C17 H17 0.9300
C18 C19 1.371(3)
C18 H18 0.9300
C19 C20 1.384(2)
C19 N2 1.473(2)
C20 H20 0.9300
N1 H1A 0.8600
N1 H1B 0.8600
N2 O4 1.208(3)
N2 O5 1.214(2)

loop_
_geom_hbond_atom_site_label_D
_geom_hbond_atom_site_label_H
_geom_hbond_atom_site_label_A
_geom_hbond_site_symmetry_A
_geom_hbond_distance_DH
_geom_hbond_distance_HA
_geom_hbond_distance_DA
_geom_hbond_angle_DHA
N1 H1B O2 . 0.86 2.09 2.6950(17) 127.3
N1 H1B O2 2_675 0.86 2.30 3.0327(17) 143.0
N1 H1A O5 1_665 0.86 2.30 3.1489(19) 168.9
